data_4513752
loop_
_publ_author_name
'Hiramatsu, Kenichi'
'Honjo, Takashi'
'Rauniyar, Vivek'
'Toste, F. Dean'

_publ_section_title
;
 Enantioselective Synthesis of Fluoro-Dihydroquinazolones and
 -Benzooxazinones by Fluorination-Initiated Asymmetric Cyclization
 Reactions.
;
_journal_issue 1
_journal_name_full 'ACS catalysis'
_journal_page_first 151
_journal_page_last 154
_journal_paper_doi 10.1021/acscatal.5b02182
_journal_volume 6
_journal_year 2015
_chemical_absolute_configuration ad
_chemical_formula_sum 'C12 H15 F N2 O'
_chemical_formula_weight 222.26
_chemical_name_common ken4-150-3
_chemical_name_systematic
; 
 toste80 
;
_space_group.centring_type P

_space_group_crystal_system monoclinic
_space_group_IT_number 4
_space_group_name_Hall 'P 2yb'
_space_group_name_H-M_alt 'P 1 21 1'
_symmetry_space_group_name_Hall 'P 2yb'
_symmetry_space_group_name_H-M 'P 1 21 1'
_atom_sites_solution_hydrogens geom
_atom_sites_solution_primary iterative
_atom_sites_solution_secondary difmap
_audit_creation_method SHELXL-2013
_cell_angle_alpha 90
_cell_angle_beta 103.6270(10)
_cell_angle_gamma 90
_cell_formula_units_Z 2
_cell_length_a 7.6084(2)
_cell_length_b 6.4312(2)
_cell_length_c 11.7689(3)
_cell_measurement_reflns_used 9807
_cell_measurement_temperature 100(2)
_cell_measurement_theta_max 68.21
_cell_measurement_theta_min 5.98
_cell_volume 559.66(3)
_computing_cell_refinement 'Bruker SAINT'
_computing_data_collection 'Bruker APEX2'
_computing_data_reduction 'Bruker SAINT'
_computing_molecular_graphics ORTEP-32
_computing_publication_material WinGX
_computing_structure_refinement SHELXL-2013
_computing_structure_solution SHELXT
_diffrn_ambient_temperature 100(2)
_diffrn_detector_area_resol_mean 8.366
_diffrn_measured_fraction_theta_full 1.000
_diffrn_measured_fraction_theta_max 1.000
_diffrn_measurement_device_type 'Bruker APEX-II CCD'
_diffrn_measurement_method 'phi and omega scans'
_diffrn_radiation_type CuK\a
_diffrn_radiation_wavelength 1.54178
_diffrn_reflns_av_R_equivalents 0.0265
_diffrn_reflns_av_unetI/netI 0.0156
_diffrn_reflns_Laue_measured_fraction_full 1.000
_diffrn_reflns_Laue_measured_fraction_max 1.000
_diffrn_reflns_limit_h_max 9
_diffrn_reflns_limit_h_min -9
_diffrn_reflns_limit_k_max 7
_diffrn_reflns_limit_k_min -7
_diffrn_reflns_limit_l_max 14
_diffrn_reflns_limit_l_min -14
_diffrn_reflns_number 19143
_diffrn_reflns_point_group_measured_fraction_full 0.993
_diffrn_reflns_point_group_measured_fraction_max 0.993
_diffrn_reflns_theta_full 67.000
_diffrn_reflns_theta_max 68.289
_diffrn_reflns_theta_min 3.865
_diffrn_source 'microfocus rotating anode'
_exptl_absorpt_coefficient_mu 0.799
_exptl_absorpt_correction_T_max 0.929
_exptl_absorpt_correction_T_min 0.858
_exptl_absorpt_correction_type multi-scan
_exptl_absorpt_process_details SADABS
_exptl_crystal_colour colorless
_exptl_crystal_density_diffrn 1.319
_exptl_crystal_description rod
_exptl_crystal_F_000 236
_exptl_crystal_size_max 0.140
_exptl_crystal_size_mid 0.040
_exptl_crystal_size_min 0.040
_refine_diff_density_max 0.211
_refine_diff_density_min -0.136
_refine_diff_density_rms 0.029
_refine_ls_abs_structure_details
; 
 Flack x determined using 885 quotients [(I+)-(I-)]/[(I+)+(I-)] 
 (Parsons and Flack (2004), Acta Cryst. A60, s61). 
;
_refine_ls_abs_structure_Flack 0.01(7)
_refine_ls_extinction_method none
_refine_ls_goodness_of_fit_ref 1.058
_refine_ls_hydrogen_treatment constr
_refine_ls_matrix_type full
_refine_ls_number_parameters 148
_refine_ls_number_reflns 2020
_refine_ls_number_restraints 1
_refine_ls_restrained_S_all 1.058
_refine_ls_R_factor_all 0.0258
_refine_ls_R_factor_gt 0.0255
_refine_ls_shift/su_max 0.000
_refine_ls_shift/su_mean 0.000
_refine_ls_structure_factor_coef Fsqd
_refine_ls_weighting_details 'w=1/[\s^2^(Fo^2^)+(0.0394P)^2^+0.1079P] where P=(Fo^2^+2Fc^2^)/3'
_refine_ls_weighting_scheme calc
_refine_ls_wR_factor_gt 0.0685
_refine_ls_wR_factor_ref 0.0687
_reflns_Friedel_coverage 0.810
_reflns_Friedel_fraction_full 0.985
_reflns_Friedel_fraction_max 0.985
_reflns_number_gt 1998
_reflns_number_total 2020
_reflns_threshold_expression 'I > 2\s(I)'
_cod_data_source_file cs5b02182_si_003.cif
_cod_data_source_block toste80
_cod_depositor_comments
;Adding full bibliography for 4513751--4513752.cif.

 Adding full bibliography for 4513751--4513752.cif.

The following automatic conversions were performed:

'_space_group.centring_type' value 'primitive' was replaced with the
value 'P' as specified in the replacement file
'/home/antanas/src/cod-tools/trunk/data/replacement-values/replacement_values.lst'.

Automatic conversion script
Id: cif_fix_values 5642 2017-10-24 12:04:52Z antanas 
;
_cod_database_code 4513752
_shelx_space_group_comment
; 
The symmetry employed for this shelxl refinement is uniquely defined 
by the following loop, which should always be used as a source of 
symmetry information in preference to the above space-group names. 
They are only intended as comments. 
;
_shelx_estimated_absorpt_t_min 0.896
_shelx_estimated_absorpt_t_max 0.969
_shelxl_version_number 2013-4

loop_
_space_group_symop_operation_xyz
'x, y, z'
'-x, y+1/2, -z'

loop_
_atom_site_label
_atom_site_type_symbol
_atom_site_fract_x
_atom_site_fract_y
_atom_site_fract_z
_atom_site_U_iso_or_equiv
_atom_site_adp_type
_atom_site_occupancy
_atom_site_site_symmetry_order
_atom_site_calc_flag
_atom_site_refinement_flags_posn
_atom_site_refinement_flags_adp
C1 C 0.7165(2) 0.4726(3) 0.76180(14) 0.0205(4) Uani 1 1 d . .
H1 H 0.7036 0.3198 0.7466 0.025 Uiso 1 1 calc R U
C2 C 0.9813(2) 0.6655(3) 0.87803(14) 0.0205(4) Uani 1 1 d . .
C3 C 0.9580(2) 0.8121(3) 0.77939(16) 0.0211(4) Uani 1 1 d . .
C4 C 1.0523(2) 0.9994(3) 0.79191(15) 0.0251(4) Uani 1 1 d . .
H4 H 1.1242 1.0377 0.8664 0.030 Uiso 1 1 calc R U
C5 C 1.0429(2) 1.1308(3) 0.69743(18) 0.0283(4) Uani 1 1 d . .
H5 H 1.1083 1.2580 0.7063 0.034 Uiso 1 1 calc R U
C6 C 0.9359(2) 1.0727(3) 0.58935(17) 0.0262(4) Uani 1 1 d . .
H6 H 0.9293 1.1613 0.5239 0.031 Uiso 1 1 calc R U
C7 C 0.8389(2) 0.8892(3) 0.57485(16) 0.0233(4) Uani 1 1 d . .
H7 H 0.7662 0.8535 0.5002 0.028 Uiso 1 1 calc R U
C8 C 0.8477(2) 0.7551(3) 0.67040(15) 0.0201(4) Uani 1 1 d . .
C9 C 0.6591(2) 0.4936(3) 0.54541(14) 0.0238(4) Uani 1 1 d . .
H9A H 0.5488 0.5762 0.5186 0.036 Uiso 1 1 calc R U
H9B H 0.6268 0.3472 0.5514 0.036 Uiso 1 1 calc R U
H9C H 0.7355 0.5074 0.4894 0.036 Uiso 1 1 calc R U
C10 C 0.5376(2) 0.5494(3) 0.78959(15) 0.0255(4) Uani 1 1 d . .
C11 C 0.5226(3) 0.7826(3) 0.79993(18) 0.0320(5) Uani 1 1 d . .
H11A H 0.4043 0.8179 0.8142 0.048 Uiso 1 1 calc R U
H11B H 0.5352 0.8484 0.7272 0.048 Uiso 1 1 calc R U
H11C H 0.6184 0.8328 0.8651 0.048 Uiso 1 1 calc R U
C12 C 0.4979(3) 0.4338(4) 0.89259(17) 0.0341(5) Uani 1 1 d . .
H12A H 0.5885 0.4705 0.9637 0.051 Uiso 1 1 calc R U
H12B H 0.5020 0.2837 0.8790 0.051 Uiso 1 1 calc R U
H12C H 0.3774 0.4723 0.9018 0.051 Uiso 1 1 calc R U
N1 N 0.86821(19) 0.5017(2) 0.86199(11) 0.0212(3) Uani 1 1 d . .
H1A H 0.8875 0.4047 0.9163 0.025 Uiso 1 1 calc R U
N2 N 0.75705(19) 0.5678(2) 0.65912(12) 0.0203(3) Uani 1 1 d . .
O1 O 1.10207(16) 0.6836(2) 0.96895(10) 0.0262(3) Uani 1 1 d . .
F1 F 0.40149(13) 0.4893(2) 0.69022(9) 0.0344(3) Uani 1 1 d . .

loop_
_atom_site_aniso_label
_atom_site_aniso_U_11
_atom_site_aniso_U_22
_atom_site_aniso_U_33
_atom_site_aniso_U_23
_atom_site_aniso_U_13
_atom_site_aniso_U_12
C1 0.0226(8) 0.0194(9) 0.0184(7) 0.0010(7) 0.0025(6) -0.0010(7)
C2 0.0192(8) 0.0214(9) 0.0205(8) -0.0035(7) 0.0042(7) 0.0043(7)
C3 0.0186(8) 0.0221(9) 0.0232(8) -0.0028(7) 0.0060(6) 0.0027(7)
C4 0.0226(8) 0.0236(9) 0.0298(9) -0.0056(8) 0.0080(7) 0.0000(8)
C5 0.0261(9) 0.0211(9) 0.0409(10) -0.0010(8) 0.0143(8) -0.0011(7)
C6 0.0273(9) 0.0229(10) 0.0321(10) 0.0056(7) 0.0147(8) 0.0057(7)
C7 0.0226(8) 0.0254(10) 0.0228(9) 0.0019(7) 0.0074(7) 0.0048(7)
C8 0.0182(8) 0.0201(8) 0.0230(8) -0.0008(7) 0.0068(6) 0.0036(7)
C9 0.0241(8) 0.0256(9) 0.0202(8) -0.0016(8) 0.0023(6) -0.0013(8)
C10 0.0209(8) 0.0346(12) 0.0188(8) 0.0000(7) 0.0005(7) -0.0015(8)
C11 0.0267(10) 0.0368(12) 0.0341(10) 0.0004(9) 0.0106(8) 0.0081(9)
C12 0.0276(9) 0.0464(14) 0.0305(10) 0.0060(9) 0.0109(8) -0.0004(9)
N1 0.0221(7) 0.0211(7) 0.0183(7) 0.0033(6) 0.0008(5) 0.0012(6)
N2 0.0222(7) 0.0219(8) 0.0158(7) 0.0000(6) 0.0021(6) -0.0012(6)
O1 0.0252(6) 0.0271(7) 0.0226(6) -0.0043(5) -0.0017(5) 0.0015(5)
F1 0.0217(5) 0.0531(8) 0.0262(5) -0.0037(6) 0.0011(4) -0.0041(5)

loop_
_atom_type_symbol
_atom_type_description
_atom_type_scat_dispersion_real
_atom_type_scat_dispersion_imag
_atom_type_scat_source
C C 0.0181 0.0091 'International Tables Vol C Tables 4.2.6.8 and 6.1.1.4'
H H 0.0000 0.0000 'International Tables Vol C Tables 4.2.6.8 and 6.1.1.4'
N N 0.0311 0.0180 'International Tables Vol C Tables 4.2.6.8 and 6.1.1.4'
O O 0.0492 0.0322 'International Tables Vol C Tables 4.2.6.8 and 6.1.1.4'
F F 0.0727 0.0534 'International Tables Vol C Tables 4.2.6.8 and 6.1.1.4'

loop_
_geom_angle_atom_site_label_1
_geom_angle_atom_site_label_2
_geom_angle_atom_site_label_3
_geom_angle
N2 C1 N1 109.67(13)
N2 C1 C10 114.22(14)
N1 C1 C10 110.85(14)
N2 C1 H1 107.3
N1 C1 H1 107.3
C10 C1 H1 107.3
O1 C2 N1 120.91(16)
O1 C2 C3 123.15(16)
N1 C2 C3 115.86(14)
C4 C3 C8 120.28(16)
C4 C3 C2 120.46(16)
C8 C3 C2 119.15(16)
C5 C4 C3 121.02(17)
C5 C4 H4 119.5
C3 C4 H4 119.5
C4 C5 C6 118.59(18)
C4 C5 H5 120.7
C6 C5 H5 120.7
C7 C6 C5 121.59(17)
C7 C6 H6 119.2
C5 C6 H6 119.2
C6 C7 C8 120.13(17)
C6 C7 H7 119.9
C8 C7 H7 119.9
N2 C8 C3 119.55(15)
N2 C8 C7 122.03(16)
C3 C8 C7 118.37(16)
N2 C9 H9A 109.5
N2 C9 H9B 109.5
H9A C9 H9B 109.5
N2 C9 H9C 109.5
H9A C9 H9C 109.5
H9B C9 H9C 109.5
F1 C10 C11 106.37(16)
F1 C10 C12 106.37(15)
C11 C10 C12 112.96(17)
F1 C10 C1 104.19(13)
C11 C10 C1 114.77(16)
C12 C10 C1 111.30(15)
C10 C11 H11A 109.5
C10 C11 H11B 109.5
H11A C11 H11B 109.5
C10 C11 H11C 109.5
H11A C11 H11C 109.5
H11B C11 H11C 109.5
C10 C12 H12A 109.5
C10 C12 H12B 109.5
H12A C12 H12B 109.5
C10 C12 H12C 109.5
H12A C12 H12C 109.5
H12B C12 H12C 109.5
C2 N1 C1 125.01(15)
C2 N1 H1A 117.5
C1 N1 H1A 117.5
C8 N2 C9 120.86(14)
C8 N2 C1 119.22(14)
C9 N2 C1 117.74(14)

loop_
_geom_bond_atom_site_label_1
_geom_bond_atom_site_label_2
_geom_bond_distance
C1 N2 1.451(2)
C1 N1 1.455(2)
C1 C10 1.553(2)
C1 H1 1.0000
C2 O1 1.241(2)
C2 N1 1.345(2)
C2 C3 1.473(2)
C3 C4 1.392(3)
C3 C8 1.406(2)
C4 C5 1.385(3)
C4 H4 0.9500
C5 C6 1.390(3)
C5 H5 0.9500
C6 C7 1.381(3)
C6 H6 0.9500
C7 C8 1.406(2)
C7 H7 0.9500
C8 N2 1.379(2)
C9 N2 1.451(2)
C9 H9A 0.9800
C9 H9B 0.9800
C9 H9C 0.9800
C10 F1 1.421(2)
C10 C11 1.512(3)
C10 C12 1.512(3)
C11 H11A 0.9800
C11 H11B 0.9800
C11 H11C 0.9800
C12 H12A 0.9800
C12 H12B 0.9800
C12 H12C 0.9800
N1 H1A 0.8800
